data_4350441
loop_
_publ_author_name
'Hagenbach, Adelheid'
'Yegen, Eda'
'Abram, Ulrich'

_publ_section_title
;
 Technetium tetrachloride as a precursor for small technetium(IV)
 complexes.
;
_journal_issue 18
_journal_name_full 'Inorganic chemistry'
_journal_page_first 7331
_journal_page_last 7338
_journal_paper_doi 10.1021/ic060896u
_journal_volume 45
_journal_year 2006
_chemical_formula_moiety TcCl4(OPPh3)2
_chemical_formula_sum 'C36 H30 Cl4 O2 P2 Tc'
_chemical_formula_weight 796.34
_chemical_name_common TcCl4(OPPh3)2
_chemical_name_systematic
;
tetrachlorobis(triphenylphosphine oxide)technetium(IV)
;
_space_group_IT_number 15
_space_group_name_Hall '-C 2yc'
_space_group_name_H-M_alt 'C 1 2/c 1'
_symmetry_cell_setting monoclinic
_symmetry_space_group_name_H-M 'C 1 2/c 1'
_atom_sites_solution_hydrogens geom
_atom_sites_solution_primary direct
_atom_sites_solution_secondary difmap
_audit_creation_method SHELXL-97
_cell_angle_alpha 90.00
_cell_angle_beta 95.82(1)
_cell_angle_gamma 90.00
_cell_formula_units_Z 4
_cell_length_a 13.896(1)
_cell_length_b 12.993(1)
_cell_length_c 19.412(2)
_cell_measurement_reflns_used 7324
_cell_measurement_temperature 200(2)
_cell_measurement_theta_max 29.56
_cell_measurement_theta_min 2.91
_cell_volume 3486.8(5)
_computing_cell_refinement 'STOE X-AREA'
_computing_data_collection 'STOE X-AREA'
_computing_data_reduction 'STOE X-RED'
_computing_molecular_graphics ORTEP
_computing_publication_material WINGX
_computing_structure_refinement 'SHELXL-97 (Sheldrick, 1997)'
_computing_structure_solution 'SHELXS-97 (Sheldrick, 1997)'
_diffrn_ambient_temperature 200(2)
_diffrn_detector_area_resol_mean 6.67
_diffrn_measured_fraction_theta_full 0.986
_diffrn_measured_fraction_theta_max 0.986
_diffrn_measurement_device_type 'STOE IPDS 2T'
_diffrn_measurement_method 'rotation method'
_diffrn_radiation_monochromator graphite
_diffrn_radiation_source 'fine-focus sealed tube'
_diffrn_radiation_type MoK\a
_diffrn_radiation_wavelength 0.71073
_diffrn_reflns_av_R_equivalents 0.0826
_diffrn_reflns_av_sigmaI/netI 0.0918
_diffrn_reflns_limit_h_max 19
_diffrn_reflns_limit_h_min -18
_diffrn_reflns_limit_k_max 17
_diffrn_reflns_limit_k_min -17
_diffrn_reflns_limit_l_max 26
_diffrn_reflns_limit_l_min -19
_diffrn_reflns_number 12299
_diffrn_reflns_theta_full 29.21
_diffrn_reflns_theta_max 29.21
_diffrn_reflns_theta_min 2.15
_exptl_absorpt_coefficient_mu 0.843
_exptl_absorpt_correction_type none
_exptl_crystal_colour yellow
_exptl_crystal_density_diffrn 1.517
_exptl_crystal_density_method 'not measured'
_exptl_crystal_description plate
_exptl_crystal_F_000 1612
_exptl_crystal_size_max .2
_exptl_crystal_size_mid .2
_exptl_crystal_size_min .08
_refine_diff_density_max 1.166
_refine_diff_density_min -1.780
_refine_diff_density_rms 0.174
_refine_ls_extinction_method none
_refine_ls_goodness_of_fit_ref 0.859
_refine_ls_hydrogen_treatment 'riding model'
_refine_ls_matrix_type full
_refine_ls_number_parameters 204
_refine_ls_number_reflns 4661
_refine_ls_number_restraints 0
_refine_ls_restrained_S_all 0.859
_refine_ls_R_factor_all 0.0720
_refine_ls_R_factor_gt 0.0450
_refine_ls_shift/su_max 0.000
_refine_ls_shift/su_mean 0.000
_refine_ls_structure_factor_coef Fsqd
_refine_ls_weighting_details 'calc w=1/[\s^2^(Fo^2^)+(0.0644P)^2^+0.0000P] where P=(Fo^2^+2Fc^2^)/3'
_refine_ls_weighting_scheme calc
_refine_ls_wR_factor_gt 0.1049
_refine_ls_wR_factor_ref 0.1166
_reflns_number_gt 2957
_reflns_number_total 4661
_reflns_threshold_expression >2sigma(I)
_cod_data_source_file ic060896usi20060523_100113.cif
_cod_data_source_block tccl4opph3
_cod_original_cell_volume 3486.7(5)
_cod_original_sg_symbol_H-M C2/c
_cod_database_code 4350441

loop_
_symmetry_equiv_pos_as_xyz
'x, y, z'
'-x, y, -z+1/2'
'x+1/2, y+1/2, z'
'-x+1/2, y+1/2, -z+1/2'
'-x, -y, -z'
'x, -y, z-1/2'
'-x+1/2, -y+1/2, -z'
'x+1/2, -y+1/2, z-1/2'

loop_
_atom_site_label
_atom_site_type_symbol
_atom_site_fract_x
_atom_site_fract_y
_atom_site_fract_z
_atom_site_U_iso_or_equiv
_atom_site_adp_type
_atom_site_occupancy
_atom_site_symmetry_multiplicity
_atom_site_calc_flag
_atom_site_refinement_flags
Tc Tc 0.5000 0.14216(3) -0.2500 0.02717(11) Uani 1 2 d S
Cl3 Cl 0.54606(7) 0.01513(9) -0.32298(6) 0.0537(3) Uani 1 1 d .
Cl1 Cl 0.34259(5) 0.15146(8) -0.30441(5) 0.0413(2) Uani 1 1 d .
O O 0.46168(17) 0.2540(2) -0.18510(13) 0.0424(6) Uani 1 1 d .
P P 0.47734(6) 0.32724(8) -0.12548(5) 0.0347(2) Uani 1 1 d .
C1 C 0.3600(2) 0.3592(3) -0.1004(2) 0.0384(8) Uani 1 1 d .
C2 C 0.2839(3) 0.3657(4) -0.1512(2) 0.0529(10) Uani 1 1 d .
H2 H 0.2932 0.3509 -0.1970 0.063 Uiso 1 1 calc R
C3 C 0.1936(3) 0.3942(4) -0.1343(3) 0.0623(13) Uani 1 1 d .
H3 H 0.1423 0.3999 -0.1687 0.075 Uiso 1 1 calc R
C4 C 0.1798(3) 0.4135(4) -0.0681(3) 0.0697(15) Uani 1 1 d .
H4 H 0.1189 0.4341 -0.0575 0.084 Uiso 1 1 calc R
C5 C 0.2541(4) 0.4036(5) -0.0153(3) 0.0782(17) Uani 1 1 d .
H5 H 0.2427 0.4145 0.0305 0.094 Uiso 1 1 calc R
C6 C 0.3455(3) 0.3773(4) -0.0318(2) 0.0588(12) Uani 1 1 d .
H6 H 0.3967 0.3717 0.0028 0.071 Uiso 1 1 calc R
C11 C 0.5375(3) 0.4419(3) -0.15019(19) 0.0407(8) Uani 1 1 d .
C12 C 0.4975(3) 0.5387(3) -0.1436(3) 0.0560(11) Uani 1 1 d .
H12 H 0.4365 0.5455 -0.1283 0.067 Uiso 1 1 calc R
C13 C 0.5483(4) 0.6243(4) -0.1596(3) 0.0757(16) Uani 1 1 d .
H13 H 0.5222 0.6894 -0.1547 0.091 Uiso 1 1 calc R
C14 C 0.6380(4) 0.6139(4) -0.1831(3) 0.0729(15) Uani 1 1 d .
H14 H 0.6722 0.6722 -0.1940 0.088 Uiso 1 1 calc R
C15 C 0.6776(3) 0.5175(4) -0.1907(3) 0.0585(12) Uani 1 1 d .
H15 H 0.7382 0.5104 -0.2065 0.070 Uiso 1 1 calc R
C16 C 0.6259(3) 0.4329(4) -0.1745(2) 0.0499(10) Uani 1 1 d .
H16 H 0.6516 0.3677 -0.1803 0.060 Uiso 1 1 calc R
C21 C 0.5483(2) 0.2768(3) -0.05025(19) 0.0384(8) Uani 1 1 d .
C22 C 0.6122(3) 0.3380(4) -0.0095(2) 0.0517(11) Uani 1 1 d .
H22 H 0.6226 0.4055 -0.0229 0.062 Uiso 1 1 calc R
C23 C 0.6611(3) 0.3004(4) 0.0508(3) 0.0627(13) Uani 1 1 d .
H23 H 0.7038 0.3424 0.0780 0.075 Uiso 1 1 calc R
C24 C 0.6463(3) 0.2008(5) 0.0703(2) 0.0661(14) Uani 1 1 d .
H24 H 0.6788 0.1753 0.1110 0.079 Uiso 1 1 calc R
C25 C 0.5842(4) 0.1389(5) 0.0304(3) 0.0698(14) Uani 1 1 d .
H25 H 0.5749 0.0711 0.0437 0.084 Uiso 1 1 calc R
C26 C 0.5347(3) 0.1767(4) -0.0300(2) 0.0568(11) Uani 1 1 d .
H26 H 0.4922 0.1342 -0.0570 0.068 Uiso 1 1 calc R

loop_
_atom_site_aniso_label
_atom_site_aniso_U_11
_atom_site_aniso_U_22
_atom_site_aniso_U_33
_atom_site_aniso_U_23
_atom_site_aniso_U_13
_atom_site_aniso_U_12
Tc 0.02067(17) 0.0342(2) 0.02569(19) 0.000 -0.00227(12) 0.000
Cl3 0.0398(5) 0.0568(6) 0.0634(7) -0.0233(5) 0.0003(4) 0.0023(4)
Cl1 0.0266(4) 0.0528(6) 0.0422(5) 0.0026(4) -0.0081(3) -0.0030(4)
O 0.0359(12) 0.0551(17) 0.0346(14) -0.0133(12) -0.0051(10) 0.0078(11)
P 0.0303(4) 0.0408(5) 0.0323(5) -0.0033(4) -0.0003(3) 0.0023(3)
C1 0.0333(16) 0.0390(19) 0.043(2) -0.0002(17) 0.0055(14) 0.0035(15)
C2 0.041(2) 0.071(3) 0.046(2) 0.001(2) 0.0016(16) 0.001(2)
C3 0.040(2) 0.063(3) 0.082(4) 0.008(3) -0.005(2) 0.015(2)
C4 0.041(2) 0.076(4) 0.093(4) -0.010(3) 0.014(2) 0.012(2)
C5 0.053(3) 0.114(5) 0.072(4) -0.027(3) 0.025(3) 0.000(3)
C6 0.043(2) 0.086(4) 0.048(3) -0.017(2) 0.0062(18) 0.004(2)
C11 0.0388(18) 0.048(2) 0.034(2) -0.0057(16) -0.0022(14) -0.0025(16)
C12 0.058(3) 0.044(2) 0.067(3) -0.003(2) 0.014(2) 0.003(2)
C13 0.100(4) 0.047(3) 0.086(4) 0.002(3) 0.034(3) -0.006(3)
C14 0.089(4) 0.063(3) 0.070(4) 0.000(3) 0.020(3) -0.029(3)
C15 0.047(2) 0.067(3) 0.062(3) -0.003(2) 0.010(2) -0.010(2)
C16 0.043(2) 0.050(2) 0.056(3) -0.005(2) 0.0027(18) -0.0060(18)
C21 0.0330(17) 0.048(2) 0.0338(19) -0.0040(16) 0.0018(14) 0.0055(15)
C22 0.043(2) 0.056(3) 0.052(2) -0.007(2) -0.0139(17) 0.0060(18)
C23 0.046(2) 0.085(4) 0.053(3) -0.007(3) -0.0170(19) 0.006(2)
C24 0.055(3) 0.102(4) 0.038(2) 0.011(3) -0.0076(19) 0.020(3)
C25 0.085(3) 0.078(4) 0.046(3) 0.023(3) 0.004(2) 0.009(3)
C26 0.067(3) 0.063(3) 0.038(2) 0.010(2) -0.0048(19) -0.009(2)

loop_
_atom_type_symbol
_atom_type_description
_atom_type_scat_dispersion_real
_atom_type_scat_dispersion_imag
_atom_type_scat_source
C C 0.0033 0.0016 'International Tables Vol C Tables 4.2.6.8 and 6.1.1.4'
H H 0.0000 0.0000 'International Tables Vol C Tables 4.2.6.8 and 6.1.1.4'
O O 0.0106 0.0060 'International Tables Vol C Tables 4.2.6.8 and 6.1.1.4'
P P 0.1023 0.0942 'International Tables Vol C Tables 4.2.6.8 and 6.1.1.4'
Cl Cl 0.1484 0.1585 'International Tables Vol C Tables 4.2.6.8 and 6.1.1.4'
Tc Tc -1.4390 0.7593 'International Tables Vol C Tables 4.2.6.8 and 6.1.1.4'

loop_
_geom_angle_atom_site_label_1
_geom_angle_atom_site_label_2
_geom_angle_atom_site_label_3
_geom_angle
_geom_angle_site_symmetry_1
_geom_angle_site_symmetry_3
O Tc O 88.56(17) 2_654 .
O Tc Cl3 179.09(7) 2_654 2_654
O Tc Cl3 91.39(9) . 2_654
O Tc Cl3 91.39(9) 2_654 .
O Tc Cl3 179.09(7) . .
Cl3 Tc Cl3 88.67(7) 2_654 .
O Tc Cl1 87.19(7) 2_654 2_654
O Tc Cl1 88.56(7) . 2_654
Cl3 Tc Cl1 93.71(4) 2_654 2_654
Cl3 Tc Cl1 90.53(3) . 2_654
O Tc Cl1 88.56(7) 2_654 .
O Tc Cl1 87.19(7) . .
Cl3 Tc Cl1 90.53(3) 2_654 .
Cl3 Tc Cl1 93.71(4) . .
Cl1 Tc Cl1 174.07(5) 2_654 .
P O Tc 155.28(15) . .
O P C1 106.96(16) . .
O P C11 110.85(17) . .
C1 P C11 109.88(18) . .
O P C21 114.86(17) . .
C1 P C21 107.54(17) . .
C11 P C21 106.66(17) . .
C2 C1 C6 120.2(4) . .
C2 C1 P 118.3(3) . .
C6 C1 P 121.6(3) . .
C1 C2 C3 119.8(4) . .
C4 C3 C2 120.1(4) . .
C3 C4 C5 121.5(4) . .
C6 C5 C4 119.0(5) . .
C5 C6 C1 119.3(4) . .
C16 C11 C12 119.6(4) . .
C16 C11 P 118.7(3) . .
C12 C11 P 121.7(3) . .
C13 C12 C11 119.6(4) . .
C12 C13 C14 120.1(5) . .
C13 C14 C15 120.5(5) . .
C16 C15 C14 118.8(4) . .
C11 C16 C15 121.4(4) . .
C26 C21 C22 118.7(4) . .
C26 C21 P 119.7(3) . .
C22 C21 P 121.6(3) . .
C21 C22 C23 121.0(5) . .
C24 C23 C22 119.6(5) . .
C25 C24 C23 120.3(4) . .
C24 C25 C26 120.2(5) . .
C21 C26 C25 120.3(5) . .

loop_
_geom_bond_atom_site_label_1
_geom_bond_atom_site_label_2
_geom_bond_distance
_geom_bond_site_symmetry_2
Tc O 2.029(3) 2_654
Tc O 2.029(3) .
Tc Cl3 2.3076(11) 2_654
Tc Cl3 2.3076(11) .
Tc Cl1 2.3337(8) 2_654
Tc Cl1 2.3337(8) .
O P 1.497(3) .
P C1 1.797(3) .
P C11 1.798(4) .
P C21 1.800(4) .
C1 C2 1.374(5) .
C1 C6 1.388(6) .
C2 C3 1.379(6) .
C3 C4 1.341(8) .
C4 C5 1.385(8) .
C5 C6 1.384(6) .
C11 C16 1.365(5) .
C11 C12 1.387(6) .
C12 C13 1.370(7) .
C13 C14 1.377(8) .
C14 C15 1.381(7) .
C15 C16 1.367(6) .
C21 C26 1.377(6) .
C21 C22 1.379(5) .
C22 C23 1.382(6) .
C23 C24 1.369(8) .
C24 C25 1.363(8) .
C25 C26 1.388(6) .
